data_9007933
loop_
_publ_author_name
'Guesmi, A.'
'Driss, A.'

_publ_section_title
;
 Sodium cobalt(II) hydrogendiphosphate, NaCoHP2O7
;
_journal_name_full 'Acta Crystallographica, Section E'
_journal_page_first i108
_journal_page_last i110
_journal_paper_doi 10.1107/S1600536802019116
_journal_volume 58
_journal_year 2002
_chemical_formula_structural NaCoHP2O7
_chemical_formula_sum 'Co H Na O7 P2'
_space_group_IT_number 2
_symmetry_space_group_name_Hall '-P 1'
_symmetry_space_group_name_H-M 'P -1'
_cell_angle_alpha 112.600
_cell_angle_beta 87.935
_cell_angle_gamma 96.140
_cell_formula_units_Z 2
_cell_length_a 6.5629
_cell_length_b 6.6430
_cell_length_c 6.5309
_cell_volume 261.354
_exptl_crystal_density_diffrn 3.264
_cod_duplicate_entry 2201250
_cod_original_formula_sum 'Na Co P2 O7 H'
_cod_database_code 9007933

loop_
_symmetry_equiv_pos_as_xyz
x,y,z
-x,-y,-z

loop_
_atom_site_aniso_label
_atom_site_aniso_U_11
_atom_site_aniso_U_22
_atom_site_aniso_U_33
_atom_site_aniso_U_12
_atom_site_aniso_U_13
_atom_site_aniso_U_23
Na 0.02600 0.01620 0.03100 0.00570 0.01400 0.00930
Na* 0.02000 0.01450 0.03200 0.00070 0.01200 0.00800
Co 0.00891 0.00918 0.00716 0.00045 -0.00017 0.00158
P1 0.00880 0.00800 0.00600 0.00102 0.00036 0.00190
P2 0.00750 0.00710 0.00600 0.00080 0.00021 0.00170
O1 0.00910 0.00980 0.00800 -0.00180 0.00030 0.00120
O2 0.01620 0.00930 0.01020 0.00250 0.00360 0.00200
O3 0.00980 0.01370 0.01630 0.00220 0.00030 0.00640
O4 0.01860 0.01010 0.01010 0.00140 -0.00410 0.00400
O5 0.01040 0.01570 0.00770 0.00030 -0.00080 0.00350
O6 0.01180 0.01080 0.00700 -0.00080 0.00270 0.00030
O7 0.01380 0.01130 0.00940 -0.00110 -0.00150 0.00560

loop_
_atom_site_label
_atom_site_fract_x
_atom_site_fract_y
_atom_site_fract_z
_atom_site_occupancy
_atom_site_U_iso_or_equiv
Na 0.65820 0.75940 0.30200 0.65000 0.02420
Na* 0.61300 0.74040 0.22100 0.35000 0.02300
Co 0.14557 0.38935 0.28318 1.00000 0.00892
P1 0.12068 0.86406 0.16792 1.00000 0.00787
P2 0.64276 0.28014 0.25330 1.00000 0.00711
O1 0.82740 0.44640 0.36300 1.00000 0.00990
O2 0.11390 0.09600 0.33120 1.00000 0.01240
O3 0.46430 0.39130 0.22150 1.00000 0.01300
O4 0.21020 0.72020 0.27640 1.00000 0.01280
O5 0.92290 0.74750 0.04890 1.00000 0.01160
O6 0.71170 0.12090 0.01360 1.00000 0.01110
O7 0.58900 0.12720 0.37910 1.00000 0.01110
H 0.26200 0.78000 0.39700 1.00000 0.05000

loop_
_cod_changelog_entry_id
_cod_changelog_entry_author
_cod_changelog_entry_date
_cod_changelog_entry_text
1
;cod-tools version 3.10.1
Id: cif_fix_AMCSD_aniso_labels 10200 2024-08-01 14:09:44Z saulius
;
2024-08-02T12:21:08+03:00
;Changed the following '_atom_site_aniso_label' values:
'Na'' -> 'Na*'
;
